data_5910013
loop_
_publ_author_name
'Torrie, B. H.'
'Weng, S.-X.'
'Powell, B. M.'

_publ_section_title
;
 Structure of the \a-phase of solid methanol
;
_journal_issue 3
_journal_name_full 'Molecular Physics'
_journal_page_first 575
_journal_page_last 581
_journal_paper_doi 10.1080/00268978900101291
_journal_volume 67
_journal_year 1989
_chemical_formula_sum 'C D4 O'
_space_group_IT_number 19
_symmetry_cell_setting orthorhombic
_symmetry_Int_Tables_number 19
_symmetry_space_group_name_Hall 'P 2ac 2ab'
_symmetry_space_group_name_H-M 'P 21 21 21'
_audit_creation_date 1990-11-19
_audit_creation_method CSD-ConQuest-V1
_audit_update_record
;
downloaded from reciprocal.net on 07-23-05 by Girish Upreti,Portland State University
;
_cell_angle_alpha 90
_cell_angle_beta 90
_cell_angle_gamma 90
_cell_formula_units_Z 4
_cell_length_a 4.8728(2)
_cell_length_b 4.6411(2)
_cell_length_c 8.8671(4)
_cell_volume 200.531(15)
_cod_original_formula_sum 'C1 D4 O1'
_cod_database_code 5910013

loop_
_symmetry_equiv_pos_site_id
_symmetry_equiv_pos_as_xyz
1 x,y,z
2 1/2+x,1/2-y,-z
3 -x,1/2+y,1/2-z
4 1/2-x,-y,1/2+z

loop_
_atom_site_label
_atom_site_type_symbol
_atom_site_fract_x
_atom_site_fract_y
_atom_site_fract_z
C1 C 0.1847(8) 0.5074(15) 0.1055(4)
O1 O 0.4450(8) 0.4750(13) 0.1721(4)
D1 D 0.4940(12) 0.6533(10) 0.2316(6)
D2 D 0.1504(12) 0.3126(16) 0.0397(7)
D3 D 0.0289(8) 0.5217(11) 0.1882(5)
D4 D 0.1837(11) 0.6828(16) 0.0275(7)

loop_
_atom_type_symbol
_atom_type_radius_bond
C 0.68
D 0.23
O 0.68
